data_4509201
loop_
_publ_author_name
'Tian, Yu-Peng'
'Li, Lin'
'Zhou, Yong-Hong'
'Wang, Peng'
'Zhou, Hong-Ping'
'Wu, Jie-Ying'
'Hu, Zhang-Jun'
'Yang, Jia-Xiang'
'Kong, Lin'
'Xu, Gui-Bao'
'Tao, Xu-Tang'
'Jiang, Min-Hua'

_publ_section_title
;
 Design and Synthesis of Two New Two-Photon Absorbing Pyridine Salts as
 Ligands and Their Rare Earth Complexes
;
_journal_issue 3
_journal_name_full 'Crystal Growth &amp; Design'
_journal_page_first 1499
_journal_paper_doi 10.1021/cg801022h
_journal_volume 9
_journal_year 2009
_chemical_formula_sum 'C108 H140 N12 O22 Sm2'
_chemical_formula_weight 2728.76
_chemical_name_systematic
; 
 ? 
;
_space_group_IT_number 2
_symmetry_space_group_name_Hall '-P 1'
_symmetry_space_group_name_H-M 'P -1'
_atom_sites_solution_hydrogens geom
_atom_sites_solution_primary direct
_atom_sites_solution_secondary difmap
_audit_creation_method SHELXL-97
_cell_angle_alpha 65.372(2)
_cell_angle_beta 72.986(2)
_cell_angle_gamma 79.134(3)
_cell_formula_units_Z 1
_cell_length_a 13.8390(18)
_cell_length_b 15.0212(19)
_cell_length_c 17.725(2)
_cell_measurement_temperature 298(2)
_cell_volume 3193.5(7)
_computing_structure_refinement 'SHELXL-97 (Sheldrick, 1997)'
_computing_structure_solution 'SHELXS-97 (Sheldrick, 1990)'
_diffrn_ambient_temperature 298(2)
_diffrn_measured_fraction_theta_full 0.970
_diffrn_measured_fraction_theta_max 0.970
_diffrn_radiation_monochromator graphite
_diffrn_radiation_source 'fine-focus sealed tube'
_diffrn_radiation_type MoK\a
_diffrn_radiation_wavelength 0.71073
_diffrn_reflns_av_R_equivalents 0.0659
_diffrn_reflns_av_sigmaI/netI 0.1066
_diffrn_reflns_limit_h_max 15
_diffrn_reflns_limit_h_min -16
_diffrn_reflns_limit_k_max 13
_diffrn_reflns_limit_k_min -17
_diffrn_reflns_limit_l_max 17
_diffrn_reflns_limit_l_min -21
_diffrn_reflns_number 16037
_diffrn_reflns_theta_full 25.03
_diffrn_reflns_theta_max 25.03
_diffrn_reflns_theta_min 2.23
_exptl_absorpt_coefficient_mu 0.992
_exptl_absorpt_correction_T_max 0.7042
_exptl_absorpt_correction_T_min 0.6749
_exptl_crystal_density_diffrn 1.354
_exptl_crystal_density_method 'not measured'
_exptl_crystal_F_000 1350
_exptl_crystal_size_max 0.43
_exptl_crystal_size_mid 0.41
_exptl_crystal_size_min 0.38
_refine_diff_density_max 1.636
_refine_diff_density_min -1.503
_refine_diff_density_rms 0.139
_refine_ls_extinction_method none
_refine_ls_goodness_of_fit_ref 0.909
_refine_ls_hydrogen_treatment mixed
_refine_ls_matrix_type full
_refine_ls_number_parameters 784
_refine_ls_number_reflns 10948
_refine_ls_number_restraints 2015
_refine_ls_restrained_S_all 0.941
_refine_ls_R_factor_all 0.1201
_refine_ls_R_factor_gt 0.0839
_refine_ls_shift/su_max 0.001
_refine_ls_shift/su_mean 0.000
_refine_ls_structure_factor_coef Fsqd
_refine_ls_weighting_details 'calc w=1/[\s^2^(Fo^2^)+(0.1510P)^2^+0.0000P] where P=(Fo^2^+2Fc^2^)/3'
_refine_ls_weighting_scheme calc
_refine_ls_wR_factor_gt 0.2080
_refine_ls_wR_factor_ref 0.2310
_reflns_number_gt 6548
_reflns_number_total 10948
_reflns_threshold_expression >2sigma(I)
_cod_data_source_file cg801022hsup1.cif
_cod_data_source_block 12
_cod_database_code 4509201

loop_
_symmetry_equiv_pos_as_xyz
'x, y, z'
'-x, -y, -z'

loop_
_atom_site_label
_atom_site_type_symbol
_atom_site_fract_x
_atom_site_fract_y
_atom_site_fract_z
_atom_site_U_iso_or_equiv
_atom_site_adp_type
_atom_site_occupancy
_atom_site_symmetry_multiplicity
_atom_site_calc_flag
_atom_site_refinement_flags
Sm1 Sm 0.14527(3) 0.99342(4) 0.00636(3) 0.0576(2) Uani 1 1 d .
N1 N -0.0166(6) 0.7000(7) 0.2661(6) 0.0805(19) Uani 1 1 d U
N2 N 0.3367(6) 0.2881(7) 0.7863(6) 0.0807(18) Uani 1 1 d U
N3 N -0.0438(6) 1.0756(7) 0.2651(5) 0.0748(16) Uani 1 1 d U
N4 N 0.3556(8) 0.7085(9) 0.7619(7) 0.107(2) Uani 1 1 d U
N5 N 0.2820(7) 0.8674(8) 0.2974(6) 0.0885(18) Uani 1 1 d U
N6 N 0.6619(9) 0.4375(9) 0.8008(7) 0.113(2) Uani 1 1 d U
N7 N 0.2957(11) 0.0947(10) 0.6615(9) 0.110(3) Uani 1 1 d U
N8 N 0.1092(13) 0.2892(14) 0.3883(11) 0.182(5) Uani 1 1 d DU
N9 N 0.0675(11) 0.6777(12) 0.0113(9) 0.160(4) Uani 1 1 d DU
O1 O -0.0165(5) 0.8982(5) 0.0606(4) 0.0750(15) Uani 1 1 d U
O2 O 0.0982(5) 0.8354(5) 0.1340(4) 0.0814(16) Uani 1 1 d U
O3 O 0.2638(5) 0.0869(6) 0.8695(5) 0.0851(17) Uani 1 1 d DU
H3 H 0.2674 0.0742 0.8279 0.128 Uiso 1 1 d R
O4 O 0.0244(5) 1.0289(6) 0.1257(4) 0.0769(14) Uani 1 1 d U
O5 O -0.1277(5) 1.0651(5) 0.0963(4) 0.0774(16) Uani 1 1 d U
O6 O 0.3322(11) 0.7518(11) 0.9089(8) 0.177(4) Uani 1 1 d DU
H6A H 0.3064 0.7090 0.9057 0.265 Uiso 1 1 calc R
O7 O 0.2649(5) 0.9822(6) 0.0797(5) 0.0904(18) Uani 1 1 d U
O8 O 0.3944(6) 0.9095(8) 0.1358(6) 0.122(3) Uani 1 1 d U
O9 O 0.5740(12) 0.4310(12) 0.9650(10) 0.209(5) Uani 1 1 d DU
H9 H 0.6147 0.3865 0.9855 0.313 Uiso 1 1 calc R
O10 O 0.1660(6) 1.1591(6) -0.0016(6) 0.107(3) Uani 1 1 d U
H10A H 0.1910 1.1744 -0.0549 0.128 Uiso 1 1 d R
H10B H 0.1135 1.1974 0.0052 0.128 Uiso 1 1 d R
O11 O 0.2808(6) 0.8723(7) -0.0143(6) 0.112(3) Uani 1 1 d U
H11A H 0.2976 0.9101 -0.0667 0.135 Uiso 1 1 d RD
H11B H 0.2720 0.8170 -0.0128 0.135 Uiso 1 1 d R
O12 O 0.2692(9) 0.1297(10) 0.5918(9) 0.149(3) Uani 1 1 d U
O13 O 0.2274(8) 0.0909(9) 0.7212(7) 0.128(3) Uani 1 1 d U
O14 O 0.3787(9) 0.0675(9) 0.6660(9) 0.144(3) Uani 1 1 d U
O15 O 0.0216(10) 0.3277(11) 0.3976(10) 0.191(5) Uani 1 1 d DU
O16 O 0.1393(12) 0.2246(14) 0.4568(10) 0.230(6) Uani 1 1 d DU
O17 O 0.1709(11) 0.3022(12) 0.3167(9) 0.214(6) Uani 1 1 d DU
O18 O -0.0237(9) 0.6732(12) 0.0330(9) 0.191(5) Uani 1 1 d DU
O19 O 0.1179(10) 0.6650(11) 0.0690(8) 0.187(4) Uani 1 1 d DU
O20 O 0.1250(12) 0.6738(15) -0.0594(9) 0.258(7) Uani 1 1 d DU
O21 O 0.4865(7) 0.8791(9) -0.0077(7) 0.135(3) Uani 1 1 d U
H21A H 0.4696 0.8887 0.0386 0.162 Uiso 1 1 d R
H21B H 0.4326 0.8749 -0.0195 0.162 Uiso 1 1 d RD
O22 O 0.4425(10) 0.0801(11) 0.4671(10) 0.180(4) Uani 1 1 d U
H22A H 0.3938 0.0903 0.5057 0.216 Uiso 1 1 d R
H22B H 0.4766 0.0273 0.4904 0.216 Uiso 1 1 d R
O23 O 0.3274(12) 0.1426(12) 0.3482(11) 0.207(5) Uani 1 1 d U
H23A H 0.3559 0.1307 0.3883 0.249 Uiso 1 1 d R
H23B H 0.2834 0.1908 0.3464 0.249 Uiso 1 1 d R
C1 C 0.0135(8) 0.8370(8) 0.1242(7) 0.0792(19) Uani 1 1 d U
C2 C -0.0614(8) 0.7658(9) 0.1924(7) 0.084(2) Uani 1 1 d U
H2A H -0.1220 0.8022 0.2123 0.101 Uiso 1 1 calc R
H2B H -0.0806 0.7264 0.1683 0.101 Uiso 1 1 calc R
C3 C -0.0362(9) 0.7205(9) 0.3325(8) 0.089(2) Uani 1 1 d U
H3A H -0.0843 0.7713 0.3378 0.107 Uiso 1 1 calc R
C4 C 0.0166(9) 0.6645(9) 0.3991(8) 0.092(2) Uani 1 1 d U
H4 H 0.0047 0.6807 0.4465 0.110 Uiso 1 1 calc R
C5 C 0.0831(8) 0.5888(9) 0.3923(8) 0.092(2) Uani 1 1 d DU
C6 C 0.0942(9) 0.5669(10) 0.3241(8) 0.097(2) Uani 1 1 d U
H6 H 0.1352 0.5117 0.3198 0.117 Uiso 1 1 calc R
C7 C 0.0462(9) 0.6244(9) 0.2612(8) 0.092(2) Uani 1 1 d U
H7 H 0.0583 0.6097 0.2130 0.110 Uiso 1 1 calc R
C8 C 0.1454(9) 0.5191(9) 0.4526(8) 0.099(2) Uani 1 1 d DU
H8 H 0.1865 0.4686 0.4393 0.119 Uiso 1 1 calc R
C9 C 0.1432(9) 0.5276(9) 0.5215(7) 0.095(2) Uani 1 1 d DU
H9A H 0.1014 0.5792 0.5325 0.114 Uiso 1 1 calc R
C10 C 0.2001(8) 0.4639(8) 0.5856(7) 0.086(2) Uani 1 1 d DU
C11 C 0.1820(9) 0.4832(9) 0.6565(8) 0.088(2) Uani 1 1 d U
H11 H 0.1362 0.5356 0.6614 0.106 Uiso 1 1 calc R
C12 C 0.2284(8) 0.4285(9) 0.7212(8) 0.085(2) Uani 1 1 d U
H12 H 0.2164 0.4468 0.7674 0.102 Uiso 1 1 calc R
C13 C 0.2948(8) 0.3442(8) 0.7202(7) 0.0793(19) Uani 1 1 d U
C14 C 0.3112(8) 0.3264(9) 0.6457(7) 0.086(2) Uani 1 1 d U
H14 H 0.3552 0.2731 0.6405 0.103 Uiso 1 1 calc RD
C15 C 0.2664(9) 0.3824(9) 0.5813(8) 0.089(2) Uani 1 1 d U
H15A H 0.2796 0.3668 0.5335 0.106 Uiso 1 1 calc R
C16 C 0.4019(8) 0.1995(8) 0.7925(7) 0.088(2) Uani 1 1 d DU
H16A H 0.4673 0.2090 0.7966 0.105 Uiso 1 1 calc R
H16B H 0.4125 0.1889 0.7402 0.105 Uiso 1 1 calc RD
C17 C 0.3628(7) 0.1092(8) 0.8666(7) 0.084(2) Uani 1 1 d DU
H17A H 0.4109 0.0537 0.8646 0.100 Uiso 1 1 calc R
H17B H 0.3591 0.1169 0.9191 0.100 Uiso 1 1 calc R
C18 C 0.3317(10) 0.3197(10) 0.8541(8) 0.099(3) Uani 1 1 d U
H18A H 0.3670 0.2709 0.8945 0.149 Uiso 1 1 calc R
H18B H 0.2621 0.3287 0.8823 0.149 Uiso 1 1 calc R
H18C H 0.3628 0.3807 0.8304 0.149 Uiso 1 1 calc R
C19 C -0.0633(7) 1.0634(8) 0.1335(6) 0.0694(18) Uani 1 1 d U
C20 C -0.1055(8) 1.1097(9) 0.2005(7) 0.080(2) Uani 1 1 d U
H20A H -0.1063 1.1807 0.1720 0.096 Uiso 1 1 calc R
H20B H -0.1747 1.0928 0.2292 0.096 Uiso 1 1 calc R
C21 C 0.0253(8) 1.1255(9) 0.2588(7) 0.082(2) Uani 1 1 d U
H21 H 0.0364 1.1856 0.2131 0.098 Uiso 1 1 calc R
C22 C 0.0832(8) 1.0942(9) 0.3163(7) 0.080(2) Uani 1 1 d U
H22 H 0.1318 1.1339 0.3096 0.096 Uiso 1 1 calc R
C23 C 0.0718(8) 1.0048(9) 0.3846(6) 0.0766(19) Uani 1 1 d DU
C24 C -0.0066(8) 0.9526(9) 0.3895(7) 0.0780(19) Uani 1 1 d U
H24 H -0.0204 0.8920 0.4339 0.094 Uiso 1 1 calc R
C25 C -0.0602(8) 0.9899(9) 0.3311(7) 0.0767(19) Uani 1 1 d U
H25 H -0.1119 0.9547 0.3363 0.092 Uiso 1 1 calc R
C26 C 0.1330(8) 0.9712(8) 0.4457(6) 0.0810(19) Uani 1 1 d DU
H26 H 0.1791 1.0128 0.4400 0.097 Uiso 1 1 calc R
C27 C 0.1272(8) 0.8830(8) 0.5106(6) 0.078(2) Uani 1 1 d DU
H27 H 0.0788 0.8440 0.5161 0.094 Uiso 1 1 calc R
C28 C 0.1885(8) 0.8415(9) 0.5737(7) 0.083(2) Uani 1 1 d DU
C29 C 0.2627(9) 0.8895(10) 0.5780(8) 0.0869(19) Uani 1 1 d U
H29 H 0.2761 0.9518 0.5365 0.104 Uiso 1 1 calc R
C30 C 0.3160(9) 0.8513(10) 0.6385(8) 0.092(2) Uani 1 1 d U
H30 H 0.3619 0.8878 0.6403 0.111 Uiso 1 1 calc R
C31 C 0.3009(10) 0.7554(10) 0.6985(8) 0.093(2) Uani 1 1 d U
C32 C 0.2279(9) 0.7079(10) 0.6961(8) 0.095(2) Uani 1 1 d U
H32 H 0.2143 0.6455 0.7377 0.114 Uiso 1 1 calc R
C33 C 0.1742(9) 0.7489(10) 0.6347(8) 0.087(2) Uani 1 1 d U
H33 H 0.1267 0.7130 0.6343 0.104 Uiso 1 1 calc R
C34 C 0.4293(11) 0.7590(11) 0.7655(9) 0.110(2) Uani 1 1 d DU
H34A H 0.4541 0.8079 0.7090 0.132 Uiso 1 1 calc R
H34B H 0.4862 0.7128 0.7816 0.132 Uiso 1 1 calc R
C35 C 0.3909(12) 0.8077(12) 0.8263(9) 0.129(3) Uani 1 1 d DU
H35A H 0.4485 0.8283 0.8341 0.154 Uiso 1 1 calc R
H35B H 0.3498 0.8666 0.8006 0.154 Uiso 1 1 calc R
C36 C 0.3461(12) 0.6122(13) 0.8157(10) 0.126(4) Uani 1 1 d U
H36A H 0.3893 0.5936 0.8543 0.189 Uiso 1 1 calc R
H36B H 0.3652 0.5718 0.7828 0.189 Uiso 1 1 calc R
H36C H 0.2770 0.6035 0.8477 0.189 Uiso 1 1 calc R
C37 C 0.3057(8) 0.9387(10) 0.1393(7) 0.090(2) Uani 1 1 d U
C38 C 0.2340(8) 0.9209(10) 0.2236(7) 0.088(2) Uani 1 1 d U
H38A H 0.1807 0.8832 0.2293 0.105 Uiso 1 1 calc R
H38B H 0.2028 0.9835 0.2258 0.105 Uiso 1 1 calc R
C39 C 0.3387(9) 0.9152(11) 0.3152(8) 0.093(2) Uani 1 1 d U
H39 H 0.3445 0.9823 0.2845 0.112 Uiso 1 1 calc R
C40 C 0.3879(9) 0.8652(10) 0.3786(8) 0.090(2) Uani 1 1 d U
H40 H 0.4276 0.8998 0.3896 0.108 Uiso 1 1 calc R
C41 C 0.3830(9) 0.7703(10) 0.4255(7) 0.091(2) Uani 1 1 d DU
C42 C 0.3205(9) 0.7249(11) 0.4086(8) 0.102(3) Uani 1 1 d U
H42 H 0.3101 0.6592 0.4430 0.122 Uiso 1 1 calc R
C43 C 0.2729(9) 0.7702(11) 0.3448(8) 0.096(2) Uani 1 1 d U
H43 H 0.2342 0.7352 0.3332 0.116 Uiso 1 1 calc R
C44 C 0.4429(9) 0.7277(10) 0.4928(7) 0.096(2) Uani 1 1 d DU
H44 H 0.4746 0.7707 0.5016 0.115 Uiso 1 1 calc R
C45 C 0.4531(9) 0.6346(10) 0.5396(7) 0.100(2) Uani 1 1 d DU
H45 H 0.4208 0.5921 0.5306 0.120 Uiso 1 1 calc R
C46 C 0.5103(9) 0.5918(10) 0.6042(7) 0.091(2) Uani 1 1 d DU
C47 C 0.5658(9) 0.6379(11) 0.6270(8) 0.097(2) Uani 1 1 d U
H47 H 0.5707 0.7052 0.5976 0.117 Uiso 1 1 calc R
C48 C 0.6146(9) 0.5892(10) 0.6913(8) 0.098(2) Uani 1 1 d U
H48 H 0.6490 0.6246 0.7062 0.117 Uiso 1 1 calc R
C49 C 0.6142(10) 0.4894(11) 0.7346(9) 0.103(2) Uani 1 1 d U
C50 C 0.5624(10) 0.4399(11) 0.7100(8) 0.104(2) Uani 1 1 d U
H50 H 0.5610 0.3720 0.7372 0.124 Uiso 1 1 calc R
C51 C 0.5135(10) 0.4899(10) 0.6464(8) 0.098(2) Uani 1 1 d U
H51 H 0.4807 0.4545 0.6302 0.118 Uiso 1 1 calc R
C52 C 0.7002(11) 0.4904(12) 0.8383(9) 0.124(3) Uani 1 1 d DU
H52A H 0.7245 0.5513 0.7931 0.148 Uiso 1 1 calc R
H52B H 0.7579 0.4512 0.8596 0.148 Uiso 1 1 calc R
C53 C 0.6239(12) 0.5149(12) 0.9116(10) 0.138(3) Uani 1 1 d DU
H53A H 0.6592 0.5330 0.9425 0.166 Uiso 1 1 calc R
H53B H 0.5761 0.5692 0.8891 0.166 Uiso 1 1 calc R
C54 C 0.6655(14) 0.3330(13) 0.8408(11) 0.147(5) Uani 1 1 d U
H54A H 0.7028 0.3108 0.8841 0.221 Uiso 1 1 calc R
H54B H 0.6984 0.3054 0.7988 0.221 Uiso 1 1 calc R
H54C H 0.5978 0.3125 0.8663 0.221 Uiso 1 1 calc R

loop_
_atom_site_aniso_label
_atom_site_aniso_U_11
_atom_site_aniso_U_22
_atom_site_aniso_U_33
_atom_site_aniso_U_23
_atom_site_aniso_U_13
_atom_site_aniso_U_12
Sm1 0.0404(3) 0.0720(3) 0.0401(3) 0.00444(19) -0.01973(17) -0.00347(19)
N1 0.063(3) 0.086(3) 0.066(3) 0.008(3) -0.029(3) -0.012(3)
N2 0.070(3) 0.084(3) 0.073(3) 0.000(3) -0.036(3) -0.013(3)
N3 0.065(3) 0.096(3) 0.065(3) -0.028(3) -0.024(3) -0.006(3)
N4 0.096(4) 0.124(4) 0.092(4) -0.029(3) -0.032(3) -0.005(3)
N5 0.065(3) 0.123(3) 0.068(3) -0.019(3) -0.026(3) -0.011(3)
N6 0.098(4) 0.125(4) 0.090(4) -0.007(4) -0.034(3) -0.014(4)
N7 0.095(5) 0.117(5) 0.110(5) -0.025(5) -0.025(5) -0.030(5)
N8 0.162(9) 0.170(9) 0.208(10) -0.051(8) -0.046(8) -0.048(8)
N9 0.132(6) 0.150(6) 0.130(6) -0.002(6) -0.018(6) 0.000(6)
O1 0.058(3) 0.086(3) 0.062(3) -0.001(2) -0.031(2) -0.002(2)
O2 0.049(2) 0.098(3) 0.071(3) 0.007(2) -0.034(2) -0.007(2)
O3 0.062(3) 0.102(4) 0.075(3) -0.007(3) -0.029(3) -0.016(3)
O4 0.061(3) 0.101(3) 0.066(3) -0.023(2) -0.026(2) -0.005(2)
O5 0.054(3) 0.099(3) 0.072(3) -0.020(3) -0.027(2) 0.000(3)
O6 0.172(8) 0.176(8) 0.146(8) -0.037(7) -0.030(7) -0.002(7)
O7 0.058(3) 0.124(4) 0.070(3) -0.005(3) -0.039(3) -0.005(3)
O8 0.060(4) 0.183(6) 0.084(5) -0.018(5) -0.024(4) 0.008(4)
O9 0.184(8) 0.197(8) 0.157(8) -0.012(7) -0.012(7) 0.005(8)
O10 0.085(5) 0.096(5) 0.109(6) -0.007(4) -0.015(4) -0.031(4)
O11 0.084(5) 0.118(6) 0.094(5) -0.008(4) -0.025(4) 0.013(4)
O12 0.134(6) 0.156(7) 0.138(7) -0.032(6) -0.029(6) -0.032(6)
O13 0.099(5) 0.153(7) 0.118(6) -0.033(5) -0.024(5) -0.030(5)
O14 0.095(5) 0.148(6) 0.171(7) -0.042(6) -0.029(6) -0.022(5)
O15 0.174(9) 0.178(9) 0.207(9) -0.053(8) -0.050(8) -0.027(8)
O16 0.196(9) 0.203(9) 0.219(10) -0.020(8) -0.028(9) -0.026(8)
O17 0.191(10) 0.185(9) 0.206(10) -0.015(9) -0.030(9) -0.049(8)
O18 0.152(7) 0.181(7) 0.168(7) -0.016(7) -0.021(7) 0.001(7)
O19 0.154(6) 0.185(6) 0.146(6) -0.002(6) -0.028(6) 0.001(6)
O20 0.231(11) 0.234(11) 0.186(10) -0.013(10) 0.007(10) 0.012(10)
O21 0.094(5) 0.160(6) 0.115(5) -0.021(5) -0.027(4) 0.000(5)
O22 0.144(6) 0.170(7) 0.173(7) -0.023(6) -0.015(6) -0.027(6)
O23 0.168(7) 0.185(7) 0.221(8) -0.029(7) -0.033(7) -0.042(7)
C1 0.059(3) 0.093(3) 0.068(3) -0.004(3) -0.032(3) -0.005(3)
C2 0.063(3) 0.095(4) 0.067(4) 0.007(3) -0.033(3) -0.008(3)
C3 0.071(3) 0.091(4) 0.075(4) 0.006(3) -0.027(3) -0.015(3)
C4 0.083(4) 0.093(4) 0.077(4) 0.003(4) -0.029(3) -0.026(3)
C5 0.074(4) 0.091(4) 0.076(4) 0.017(4) -0.029(3) -0.025(3)
C6 0.082(4) 0.094(4) 0.081(4) 0.011(4) -0.030(3) -0.015(3)
C7 0.074(3) 0.093(4) 0.074(3) 0.009(3) -0.030(3) -0.008(3)
C8 0.083(4) 0.096(4) 0.086(4) 0.008(4) -0.028(3) -0.022(3)
C9 0.082(4) 0.091(4) 0.085(4) 0.007(3) -0.030(3) -0.025(3)
C10 0.072(4) 0.082(4) 0.080(4) 0.007(3) -0.035(3) -0.021(3)
C11 0.077(4) 0.082(4) 0.085(4) -0.001(3) -0.032(3) -0.016(3)
C12 0.078(4) 0.083(4) 0.082(4) -0.006(3) -0.033(3) -0.015(3)
C13 0.067(3) 0.084(3) 0.074(3) -0.002(3) -0.034(3) -0.017(3)
C14 0.073(3) 0.090(4) 0.079(4) -0.006(3) -0.032(3) -0.013(3)
C15 0.076(4) 0.090(4) 0.078(4) 0.001(3) -0.032(3) -0.015(3)
C16 0.065(4) 0.093(4) 0.081(4) 0.001(4) -0.028(3) -0.016(4)
C17 0.062(4) 0.090(4) 0.076(4) 0.003(4) -0.030(4) -0.019(4)
C18 0.092(6) 0.109(6) 0.087(6) -0.016(5) -0.034(5) -0.014(5)
C19 0.055(3) 0.090(3) 0.065(3) -0.023(3) -0.028(3) -0.005(3)
C20 0.066(3) 0.097(4) 0.072(3) -0.025(3) -0.023(3) -0.005(3)
C21 0.072(3) 0.096(4) 0.073(3) -0.024(3) -0.021(3) -0.010(3)
C22 0.072(3) 0.097(4) 0.072(3) -0.027(3) -0.022(3) -0.015(3)
C23 0.069(3) 0.098(4) 0.067(3) -0.031(3) -0.021(3) -0.011(3)
C24 0.071(3) 0.095(4) 0.070(3) -0.028(3) -0.021(3) -0.014(3)
C25 0.069(3) 0.094(4) 0.071(3) -0.028(3) -0.024(3) -0.012(3)
C26 0.074(3) 0.102(4) 0.072(3) -0.032(3) -0.021(3) -0.015(3)
C27 0.073(4) 0.097(4) 0.071(4) -0.037(3) -0.018(3) -0.013(4)
C28 0.078(3) 0.104(4) 0.073(3) -0.033(3) -0.024(3) -0.011(3)
C29 0.078(3) 0.108(3) 0.077(3) -0.033(3) -0.025(3) -0.013(3)
C30 0.088(4) 0.113(4) 0.083(4) -0.039(3) -0.027(3) -0.013(3)
C31 0.089(4) 0.115(4) 0.080(4) -0.040(3) -0.028(3) -0.005(4)
C32 0.087(4) 0.111(4) 0.088(4) -0.032(4) -0.029(3) -0.010(4)
C33 0.084(4) 0.104(4) 0.080(4) -0.037(3) -0.026(3) -0.011(4)
C34 0.098(4) 0.129(4) 0.095(4) -0.030(4) -0.032(4) -0.007(4)
C35 0.116(5) 0.136(5) 0.112(5) -0.028(5) -0.025(5) -0.009(5)
C36 0.112(7) 0.139(7) 0.102(7) -0.016(6) -0.038(6) -0.004(6)
C37 0.057(3) 0.129(4) 0.073(3) -0.015(3) -0.037(3) -0.006(3)
C38 0.063(3) 0.120(3) 0.070(3) -0.018(3) -0.029(3) -0.006(3)
C39 0.070(3) 0.121(4) 0.073(3) -0.017(3) -0.023(3) -0.011(3)
C40 0.071(3) 0.119(3) 0.074(3) -0.022(3) -0.025(3) -0.014(3)
C41 0.072(3) 0.119(4) 0.072(3) -0.022(3) -0.022(3) -0.012(3)
C42 0.080(4) 0.121(4) 0.080(4) -0.016(4) -0.016(3) -0.013(4)
C43 0.070(4) 0.124(4) 0.080(4) -0.018(4) -0.021(3) -0.016(4)
C44 0.082(3) 0.117(4) 0.078(3) -0.025(3) -0.020(3) -0.014(3)
C45 0.084(4) 0.120(4) 0.079(4) -0.018(3) -0.023(3) -0.011(4)
C46 0.082(4) 0.114(4) 0.074(4) -0.023(4) -0.029(3) -0.013(4)
C47 0.089(4) 0.111(4) 0.083(3) -0.022(3) -0.029(3) -0.012(3)
C48 0.091(4) 0.115(4) 0.081(4) -0.019(3) -0.035(3) -0.016(4)
C49 0.089(4) 0.118(4) 0.084(4) -0.012(4) -0.032(3) -0.015(4)
C50 0.094(4) 0.114(4) 0.086(4) -0.012(4) -0.030(4) -0.016(4)
C51 0.088(4) 0.114(4) 0.082(4) -0.017(3) -0.028(3) -0.020(3)
C52 0.107(5) 0.137(5) 0.096(5) -0.006(5) -0.036(4) -0.012(5)
C53 0.121(5) 0.144(5) 0.109(5) -0.007(5) -0.030(5) -0.013(5)
C54 0.133(7) 0.140(8) 0.115(7) 0.013(7) -0.046(6) -0.007(7)

loop_
_atom_type_symbol
_atom_type_description
_atom_type_scat_dispersion_real
_atom_type_scat_dispersion_imag
_atom_type_scat_source
C C 0.0033 0.0016 'International Tables Vol C Tables 4.2.6.8 and 6.1.1.4'
H H 0.0000 0.0000 'International Tables Vol C Tables 4.2.6.8 and 6.1.1.4'
O O 0.0106 0.0060 'International Tables Vol C Tables 4.2.6.8 and 6.1.1.4'
Sm Sm -0.1638 3.4418 'International Tables Vol C Tables 4.2.6.8 and 6.1.1.4'
N N 0.0061 0.0033 'International Tables Vol C Tables 4.2.6.8 and 6.1.1.4'

loop_
_geom_angle_atom_site_label_1
_geom_angle_atom_site_label_2
_geom_angle_atom_site_label_3
_geom_angle
_geom_angle_site_symmetry_1
_geom_angle_site_symmetry_3
O7 Sm1 O1 143.4(3) . 2_575
O7 Sm1 O5 138.5(3) . 2_575
O1 Sm1 O5 73.8(2) 2_575 2_575
O7 Sm1 O11 70.4(3) . .
O1 Sm1 O11 140.8(3) 2_575 .
O5 Sm1 O11 68.6(3) 2_575 .
O7 Sm1 O4 83.6(2) . .
O1 Sm1 O4 77.4(2) 2_575 .
O5 Sm1 O4 133.5(2) 2_575 .
O11 Sm1 O4 138.5(3) . .
O7 Sm1 O10 69.5(3) . .
O1 Sm1 O10 74.5(3) 2_575 .
O5 Sm1 O10 133.4(3) 2_575 .
O11 Sm1 O10 125.9(3) . .
O4 Sm1 O10 69.1(3) . .
O7 Sm1 O3 89.1(2) . 1_564
O1 Sm1 O3 84.0(2) 2_575 1_564
O5 Sm1 O3 74.9(2) 2_575 1_564
O11 Sm1 O3 76.0(3) . 1_564
O4 Sm1 O3 136.9(3) . 1_564
O10 Sm1 O3 68.6(3) . 1_564
O7 Sm1 O2 80.7(2) . .
O1 Sm1 O2 119.9(2) 2_575 .
O5 Sm1 O2 94.7(3) 2_575 .
O11 Sm1 O2 74.7(3) . .
O4 Sm1 O2 69.5(3) . .
O10 Sm1 O2 130.8(3) . .
O3 Sm1 O2 150.7(3) 1_564 .
O7 Sm1 O1 129.0(2) . .
O1 Sm1 O1 71.8(2) 2_575 .
O5 Sm1 O1 68.1(2) 2_575 .
O11 Sm1 O1 103.2(3) . .
O4 Sm1 O1 68.7(2) . .
O10 Sm1 O1 130.3(3) . .
O3 Sm1 O1 140.0(2) 1_564 .
O2 Sm1 O1 50.03(19) . .
O7 Sm1 Sm1 151.54(19) . 2_575
O1 Sm1 Sm1 37.59(16) 2_575 2_575
O5 Sm1 Sm1 66.11(15) 2_575 2_575
O11 Sm1 Sm1 127.2(2) . 2_575
O4 Sm1 Sm1 68.73(15) . 2_575
O10 Sm1 Sm1 104.9(2) . 2_575
O3 Sm1 Sm1 115.46(15) 1_564 2_575
O2 Sm1 Sm1 83.28(13) . 2_575
O1 Sm1 Sm1 34.25(13) . 2_575
C3 N1 C7 120.2(10) . .
C3 N1 C2 119.5(10) . .
C7 N1 C2 120.2(11) . .
C13 N2 C18 121.6(10) . .
C13 N2 C16 125.4(11) . .
C18 N2 C16 112.4(9) . .
C21 N3 C25 118.7(9) . .
C21 N3 C20 122.0(10) . .
C25 N3 C20 119.4(9) . .
C36 N4 C31 121.8(13) . .
C36 N4 C34 118.6(12) . .
C31 N4 C34 119.3(12) . .
C39 N5 C43 118.9(10) . .
C39 N5 C38 119.3(11) . .
C43 N5 C38 121.7(11) . .
C49 N6 C54 121.9(14) . .
C49 N6 C52 119.9(13) . .
C54 N6 C52 117.8(13) . .
O14 N7 O13 123.9(16) . .
O14 N7 O12 122.7(16) . .
O13 N7 O12 113.3(14) . .
O15 N8 O17 124.5(14) . .
O15 N8 O16 118.5(13) . .
O17 N8 O16 116.8(13) . .
O18 N9 O20 125.1(14) . .
O18 N9 O19 119.5(12) . .
O20 N9 O19 113.8(11) . .
C1 O1 Sm1 152.2(7) . 2_575
C1 O1 Sm1 91.5(6) . .
Sm1 O1 Sm1 108.2(2) 2_575 .
C1 O2 Sm1 95.3(6) . .
C17 O3 Sm1 122.3(6) . 1_546
C19 O4 Sm1 131.2(6) . .
C19 O5 Sm1 139.5(7) . 2_575
C37 O7 Sm1 151.1(8) . .
O2 C1 O1 122.7(10) . .
O2 C1 C2 120.4(9) . .
O1 C1 C2 116.9(8) . .
N1 C2 C1 110.9(8) . .
N1 C3 C4 119.7(12) . .
C5 C4 C3 119.6(13) . .
C6 C5 C4 117.3(11) . .
C6 C5 C8 112.7(13) . .
C4 C5 C8 129.8(13) . .
C5 C6 C7 120.8(14) . .
N1 C7 C6 122.1(14) . .
C9 C8 C5 121.5(13) . .
C8 C9 C10 126.6(13) . .
C11 C10 C15 117.8(10) . .
C11 C10 C9 116.5(12) . .
C15 C10 C9 125.6(13) . .
C10 C11 C12 122.2(12) . .
C11 C12 C13 121.9(12) . .
N2 C13 C14 124.5(11) . .
N2 C13 C12 121.4(11) . .
C14 C13 C12 114.1(10) . .
C15 C14 C13 123.4(12) . .
C14 C15 C10 120.6(13) . .
N2 C16 C17 114.8(10) . .
O3 C17 C16 114.5(8) . .
O4 C19 O5 129.7(10) . .
O4 C19 C20 117.5(8) . .
O5 C19 C20 112.7(8) . .
N3 C20 C19 111.8(8) . .
N3 C21 C22 122.5(11) . .
C21 C22 C23 121.5(11) . .
C22 C23 C24 113.9(9) . .
C22 C23 C26 121.8(10) . .
C24 C23 C26 124.3(10) . .
C25 C24 C23 120.1(11) . .
C24 C25 N3 123.3(11) . .
C27 C26 C23 123.4(10) . .
C26 C27 C28 127.2(10) . .
C33 C28 C29 115.3(10) . .
C33 C28 C27 119.6(10) . .
C29 C28 C27 125.1(11) . .
C30 C29 C28 124.2(12) . .
C29 C30 C31 118.6(12) . .
C32 C31 C30 118.0(12) . .
C32 C31 N4 119.5(13) . .
C30 C31 N4 122.5(12) . .
C31 C32 C33 122.0(13) . .
C32 C33 C28 121.8(12) . .
N4 C34 C35 113.2(13) . .
O6 C35 C34 117.0(15) . .
O8 C37 O7 127.7(11) . .
O8 C37 C38 119.5(10) . .
O7 C37 C38 112.8(9) . .
C37 C38 N5 113.8(9) . .
N5 C39 C40 119.4(13) . .
C41 C40 C39 124.0(13) . .
C40 C41 C42 115.1(11) . .
C40 C41 C44 116.3(12) . .
C42 C41 C44 128.5(13) . .
C43 C42 C41 123.2(14) . .
C42 C43 N5 119.3(13) . .
C45 C44 C41 124.2(12) . .
C44 C45 C46 125.3(13) . .
C47 C46 C51 115.2(11) . .
C47 C46 C45 128.2(13) . .
C51 C46 C45 116.5(12) . .
C46 C47 C48 122.6(13) . .
C47 C48 C49 121.7(13) . .
C48 C49 C50 117.1(12) . .
C48 C49 N6 123.4(13) . .
C50 C49 N6 119.6(13) . .
C51 C50 C49 120.4(14) . .
C50 C51 C46 122.9(13) . .
N6 C52 C53 116.3(13) . .
O9 C53 C52 106.4(15) . .

loop_
_geom_bond_atom_site_label_1
_geom_bond_atom_site_label_2
_geom_bond_distance
_geom_bond_site_symmetry_2
Sm1 O7 2.331(6) .
Sm1 O1 2.402(6) 2_575
Sm1 O5 2.412(7) 2_575
Sm1 O11 2.415(8) .
Sm1 O4 2.468(7) .
Sm1 O10 2.500(9) .
Sm1 O3 2.500(7) 1_564
Sm1 O2 2.534(7) .
Sm1 O1 2.604(7) .
Sm1 Sm1 4.0558(9) 2_575
N1 C3 1.280(16) .
N1 C7 1.311(15) .
N1 C2 1.495(12) .
N2 C13 1.345(13) .
N2 C18 1.445(16) .
N2 C16 1.443(15) .
N3 C21 1.276(14) .
N3 C25 1.332(13) .
N3 C20 1.490(13) .
N4 C36 1.366(18) .
N4 C31 1.403(16) .
N4 C34 1.411(17) .
N5 C39 1.334(16) .
N5 C43 1.356(16) .
N5 C38 1.493(13) .
N6 C49 1.384(16) .
N6 C54 1.43(2) .
N6 C52 1.47(2) .
N7 O14 1.159(15) .
N7 O13 1.184(15) .
N7 O12 1.260(16) .
N8 O15 1.236(14) .
N8 O17 1.264(15) .
N8 O16 1.323(15) .
N9 O18 1.213(12) .
N9 O20 1.292(14) .
N9 O19 1.331(14) .
O1 C1 1.247(11) .
O1 Sm1 2.402(6) 2_575
O2 C1 1.230(11) .
O3 C17 1.452(10) .
O3 Sm1 2.500(7) 1_546
O4 C19 1.219(11) .
O5 C19 1.245(11) .
O5 Sm1 2.412(7) 2_575
O6 C35 1.430(14) .
O7 C37 1.223(12) .
O8 C37 1.215(12) .
O9 C53 1.383(15) .
C1 C2 1.512(15) .
C3 C4 1.443(16) .
C4 C5 1.346(18) .
C5 C6 1.341(19) .
C5 C8 1.498(13) .
C6 C7 1.358(15) .
C8 C9 1.271(14) .
C9 C10 1.470(12) .
C10 C11 1.348(18) .
C10 C15 1.400(18) .
C11 C12 1.359(15) .
C12 C13 1.421(17) .
C13 C14 1.402(17) .
C14 C15 1.346(14) .
C16 C17 1.495(12) .
C19 C20 1.538(15) .
C21 C22 1.356(15) .
C22 C23 1.382(15) .
C23 C24 1.417(15) .
C23 C26 1.437(12) .
C24 C25 1.320(14) .
C26 C27 1.342(12) .
C27 C28 1.460(12) .
C28 C33 1.367(16) .
C28 C29 1.397(16) .
C29 C30 1.347(16) .
C30 C31 1.399(18) .
C31 C32 1.361(17) .
C32 C33 1.363(16) .
C34 C35 1.467(15) .
C37 C38 1.479(16) .
C39 C40 1.357(16) .
C40 C41 1.320(17) .
C41 C42 1.359(18) .
C41 C44 1.504(13) .
C42 C43 1.343(17) .
C44 C45 1.301(14) .
C45 C46 1.442(13) .
C46 C47 1.359(17) .
C46 C51 1.395(18) .
C47 C48 1.364(16) .
C48 C49 1.370(18) .
C49 C50 1.383(19) .
C50 C51 1.357(17) .
C52 C53 1.546(16) .
